data_4503672
loop_
_publ_author_name
'Byrne, Peter'
'Turner, David R.'
'Lloyd, Gareth O.'
'Clarke, Nigel'
'Steed, Jonathan W.'

_publ_section_title
;
 Gradual Transition from NH&#x00B7;&#x00B7;&#x00B7;Pyridyl Hydrogen
 Bonding to the NH&#x00B7;&#x00B7;&#x00B7;O Tape Synthon in Pyridyl Ureas
;
_journal_issue 9
_journal_name_full 'Crystal Growth &amp; Design'
_journal_page_first 3335
_journal_paper_doi 10.1021/cg800247f
_journal_volume 8
_journal_year 2008
_chemical_formula_sum 'C26 H28 F6 N6 O2 Si'
_chemical_formula_weight 598.63
_chemical_name_common m-TUP_SiF6
_chemical_name_systematic
;
 ?
;
_space_group_IT_number 2
_symmetry_cell_setting triclinic
_symmetry_space_group_name_Hall '-P 1'
_symmetry_space_group_name_H-M 'P -1'
_atom_sites_solution_hydrogens geom
_atom_sites_solution_primary direct
_atom_sites_solution_secondary difmap
_audit_creation_method SHELXL-97
_cell_angle_alpha 70.07(3)
_cell_angle_beta 83.74(3)
_cell_angle_gamma 86.46(3)
_cell_formula_units_Z 2
_cell_length_a 7.3551(15)
_cell_length_b 13.731(3)
_cell_length_c 13.869(3)
_cell_measurement_temperature 120(2)
_cell_volume 1308.5(5)
_computing_cell_refinement 'SMART for WNT/2000 (Bruker, 2003)'
_computing_data_collection 'SMART for WNT/2000 (Bruker, 2003)'
_computing_data_reduction 'SAINT (Bruker, 2003)'
_computing_molecular_graphics 'X-Seed (Barbour)'
_computing_publication_material 'Cif2Cif (Barbour)'
_computing_structure_refinement 'SHELXL-97 (Sheldrick, 1997)'
_computing_structure_solution 'SHELXS-97 (Sheldrick, 1990)'
_diffrn_ambient_temperature 120(2)
_diffrn_measured_fraction_theta_full 0.975
_diffrn_measured_fraction_theta_max 0.975
_diffrn_measurement_device_type 'Bruker SMART 1K CCD'
_diffrn_measurement_method \w
_diffrn_radiation_monochromator graphite
_diffrn_radiation_source 'fine-focus sealed tube'
_diffrn_radiation_type MoK\a
_diffrn_radiation_wavelength 0.71073
_diffrn_reflns_av_R_equivalents 0.0289
_diffrn_reflns_av_sigmaI/netI 0.0384
_diffrn_reflns_limit_h_max 7
_diffrn_reflns_limit_h_min -9
_diffrn_reflns_limit_k_max 17
_diffrn_reflns_limit_k_min -17
_diffrn_reflns_limit_l_max 17
_diffrn_reflns_limit_l_min -17
_diffrn_reflns_number 9013
_diffrn_reflns_theta_full 27.49
_diffrn_reflns_theta_max 27.49
_diffrn_reflns_theta_min 2.57
_diffrn_standards_decay_% 0
_diffrn_standards_number 0
_exptl_absorpt_coefficient_mu 0.171
_exptl_absorpt_correction_T_max 0.9831
_exptl_absorpt_correction_T_min 0.9748
_exptl_absorpt_correction_type 'Semi-empirical from equivalents'
_exptl_crystal_colour colourless
_exptl_crystal_density_diffrn 1.519
_exptl_crystal_density_method 'not measured'
_exptl_crystal_description block
_exptl_crystal_F_000 620
_exptl_crystal_size_max 0.15
_exptl_crystal_size_mid 0.15
_exptl_crystal_size_min 0.10
_refine_diff_density_max 0.406
_refine_diff_density_min -0.279
_refine_diff_density_rms 0.050
_refine_ls_extinction_coef 0.010(4)
_refine_ls_extinction_expression Fc^*^=kFc[1+0.001xFc^2^\l^3^/sin(2\q)]^-1/4^
_refine_ls_extinction_method SHELXL
_refine_ls_goodness_of_fit_ref 1.029
_refine_ls_hydrogen_treatment mixed
_refine_ls_matrix_type full
_refine_ls_number_parameters 384
_refine_ls_number_reflns 5866
_refine_ls_number_restraints 0
_refine_ls_restrained_S_all 1.029
_refine_ls_R_factor_all 0.0437
_refine_ls_R_factor_gt 0.0359
_refine_ls_shift/su_max 0.001
_refine_ls_shift/su_mean 0.000
_refine_ls_structure_factor_coef Fsqd
_refine_ls_weighting_details 'calc w=1/[\s^2^(Fo^2^)+(0.0423P)^2^+0.5591P] where P=(Fo^2^+2Fc^2^)/3'
_refine_ls_weighting_scheme calc
_refine_ls_wR_factor_gt 0.0914
_refine_ls_wR_factor_ref 0.0959
_reflns_number_gt 5093
_reflns_number_total 5866
_reflns_threshold_expression >2sigma(I)
_cod_data_source_file cg800247f_si_010.cif
_cod_data_source_block SIF6
_cod_original_sg_symbol_H-M P-1
_cod_database_code 4503672

loop_
_symmetry_equiv_pos_as_xyz
'x, y, z'
'-x, -y, -z'

loop_
_atom_site_label
_atom_site_type_symbol
_atom_site_fract_x
_atom_site_fract_y
_atom_site_fract_z
_atom_site_U_iso_or_equiv
_atom_site_adp_type
_atom_site_occupancy
_atom_site_symmetry_multiplicity
_atom_site_calc_flag
_atom_site_refinement_flags
Si1 Si -0.5000 0.5000 0.5000 0.01864(13) Uani 1 2 d S
F1 F -0.57813(14) 0.54134(9) 0.59802(8) 0.0468(3) Uani 1 1 d .
O1 O -0.31798(14) 0.92625(7) 0.40265(7) 0.0242(2) Uani 1 1 d .
N1 N -0.54592(15) 0.72762(9) 0.78087(8) 0.0212(2) Uani 1 1 d .
C1 C -0.50451(18) 0.81488(10) 0.79502(10) 0.0222(3) Uani 1 1 d .
H1 H -0.5257 0.8222 0.8610 0.027 Uiso 1 1 calc R
H1N H -0.589(3) 0.6742(16) 0.8353(16) 0.043(5) Uiso 1 1 d .
Si2 Si -0.5000 0.5000 1.0000 0.01938(13) Uani 1 2 d S
F2 F -0.29349(11) 0.54867(6) 0.49582(6) 0.02689(19) Uani 1 1 d .
O2 O 0.11779(13) 0.75675(8) 0.92089(7) 0.0254(2) Uani 1 1 d .
N2 N -0.43154(16) 0.77105(8) 0.51075(8) 0.0212(2) Uani 1 1 d .
H2N H -0.4647 0.7098 0.5130 0.025 Uiso 1 1 calc R
C2 C -0.43054(19) 0.89364(10) 0.71168(10) 0.0223(3) Uani 1 1 d .
H2 H -0.3981 0.9559 0.7202 0.027 Uiso 1 1 calc R
F3 F -0.56401(14) 0.61362(7) 0.41598(8) 0.0466(3) Uani 1 1 d .
N3 N -0.36389(16) 0.79708(9) 0.33917(8) 0.0219(2) Uani 1 1 d .
H3N H -0.3873 0.7307 0.3586 0.026 Uiso 1 1 calc R
C3 C -0.40275(18) 0.88313(10) 0.61515(10) 0.0203(3) Uani 1 1 d .
H3 H -0.3523 0.9381 0.5577 0.024 Uiso 1 1 calc R
F4 F -0.33324(11) 0.45740(6) 1.08241(6) 0.02656(19) Uani 1 1 d .
N4 N -0.10717(16) 0.56775(9) 1.30109(9) 0.0248(3) Uani 1 1 d .
C4 C -0.44933(17) 0.79122(10) 0.60293(9) 0.0179(3) Uani 1 1 d .
H4N H -0.188(3) 0.5348(15) 1.3560(15) 0.046(5) Uiso 1 1 d .
F5 F -0.47795(11) 0.62089(6) 1.00008(6) 0.02485(19) Uani 1 1 d .
N5 N -0.07274(16) 0.62896(9) 1.02638(9) 0.0252(3) Uani 1 1 d .
H5N H -0.1566 0.5860 1.0262 0.030 Uiso 1 1 calc R
C5 C -0.52139(18) 0.71305(10) 0.68986(10) 0.0208(3) Uani 1 1 d .
H5 H -0.5532 0.6492 0.6845 0.025 Uiso 1 1 calc R
F6 F -0.34005(11) 0.52373(6) 0.89901(6) 0.02653(19) Uani 1 1 d .
N6 N -0.07803(15) 0.67950(9) 0.85257(8) 0.0223(2) Uani 1 1 d .
H6N H -0.1695 0.6367 0.8697 0.027 Uiso 1 1 calc R
C6 C -0.36593(17) 0.83907(10) 0.41537(10) 0.0183(3) Uani 1 1 d .
C7 C -0.32803(17) 0.84935(10) 0.23210(10) 0.0195(3) Uani 1 1 d .
C8 C -0.25173(18) 0.94709(11) 0.18842(10) 0.0224(3) Uani 1 1 d .
H8 H -0.2178 0.9829 0.2313 0.027 Uiso 1 1 calc R
C9 C -0.22554(18) 0.99193(11) 0.08150(10) 0.0233(3) Uani 1 1 d .
H9 H -0.1753 1.0589 0.0526 0.028 Uiso 1 1 calc R
C10 C -0.27042(18) 0.94197(11) 0.01588(10) 0.0227(3) Uani 1 1 d .
C11 C -0.34348(19) 0.84341(11) 0.06081(10) 0.0245(3) Uani 1 1 d .
H11 H -0.3737 0.8068 0.0179 0.029 Uiso 1 1 calc R
C12 C -0.37267(18) 0.79813(10) 0.16698(10) 0.0227(3) Uani 1 1 d .
H12 H -0.4238 0.7313 0.1957 0.027 Uiso 1 1 calc R
C13 C -0.2452(2) 0.99242(12) -0.09947(10) 0.0287(3) Uani 1 1 d .
H31A H -0.3651 1.0118 -0.1262 0.043 Uiso 1 1 calc R
H31B H -0.1816 0.9437 -0.1302 0.043 Uiso 1 1 calc R
H31C H -0.1724 1.0546 -0.1170 0.043 Uiso 1 1 calc R
C14 C 0.0432(2) 0.60491(13) 1.32000(11) 0.0328(3) Uani 1 1 d .
H14 H 0.0650 0.5979 1.3884 0.039 Uiso 1 1 calc R
C15 C 0.1658(2) 0.65363(15) 1.23805(12) 0.0402(4) Uani 1 1 d .
H15 H 0.2739 0.6806 1.2499 0.048 Uiso 1 1 calc R
C16 C 0.1344(2) 0.66396(13) 1.13855(11) 0.0321(3) Uani 1 1 d .
H16 H 0.2206 0.6973 1.0824 0.039 Uiso 1 1 calc R
C17 C -0.02533(18) 0.62498(10) 1.12136(10) 0.0211(3) Uani 1 1 d .
C18 C -0.14489(18) 0.57553(10) 1.20651(10) 0.0227(3) Uani 1 1 d .
H18 H -0.2538 0.5471 1.1975 0.027 Uiso 1 1 calc R
C19 C -0.00038(17) 0.69439(10) 0.93098(10) 0.0203(3) Uani 1 1 d .
C20 C -0.02546(17) 0.72639(10) 0.74627(10) 0.0193(3) Uani 1 1 d .
C21 C 0.04977(18) 0.82452(10) 0.70288(10) 0.0226(3) Uani 1 1 d .
H21 H 0.0694 0.8638 0.7453 0.027 Uiso 1 1 calc R
C22 C 0.09575(18) 0.86425(11) 0.59708(11) 0.0246(3) Uani 1 1 d .
H22 H 0.1471 0.9310 0.5683 0.029 Uiso 1 1 calc R
C23 C 0.06906(18) 0.80955(11) 0.53204(11) 0.0240(3) Uani 1 1 d .
C24 C -0.00964(19) 0.71246(11) 0.57632(11) 0.0248(3) Uani 1 1 d .
H24 H -0.0313 0.6737 0.5337 0.030 Uiso 1 1 calc R
C25 C -0.05669(18) 0.67166(10) 0.68192(10) 0.0222(3) Uani 1 1 d .
H25 H -0.1108 0.6056 0.7105 0.027 Uiso 1 1 calc R
C26 C 0.1236(2) 0.85304(13) 0.41755(11) 0.0330(3) Uani 1 1 d .
H26A H 0.1251 0.9288 0.3957 0.049 Uiso 1 1 calc R
H26B H 0.0353 0.8324 0.3805 0.049 Uiso 1 1 calc R
H26C H 0.2457 0.8261 0.4022 0.049 Uiso 1 1 calc R

loop_
_atom_site_aniso_label
_atom_site_aniso_U_11
_atom_site_aniso_U_22
_atom_site_aniso_U_33
_atom_site_aniso_U_23
_atom_site_aniso_U_13
_atom_site_aniso_U_12
Si1 0.0235(3) 0.0166(2) 0.0164(2) -0.00654(19) 0.00253(18) -0.00639(18)
F1 0.0461(6) 0.0647(7) 0.0469(6) -0.0444(5) 0.0227(5) -0.0297(5)
O1 0.0364(5) 0.0184(5) 0.0178(4) -0.0057(4) -0.0005(4) -0.0053(4)
N1 0.0226(5) 0.0212(5) 0.0169(5) -0.0028(4) 0.0000(4) -0.0034(4)
C1 0.0247(6) 0.0242(7) 0.0182(6) -0.0078(5) -0.0019(5) -0.0001(5)
Si2 0.0197(2) 0.0179(2) 0.0187(2) -0.00273(19) -0.00126(18) -0.00745(18)
F2 0.0269(4) 0.0271(4) 0.0274(4) -0.0093(3) 0.0001(3) -0.0107(3)
O2 0.0249(5) 0.0282(5) 0.0232(5) -0.0081(4) 0.0010(4) -0.0117(4)
N2 0.0294(6) 0.0168(5) 0.0174(5) -0.0059(4) 0.0013(4) -0.0058(4)
C2 0.0277(7) 0.0198(6) 0.0202(6) -0.0076(5) -0.0025(5) -0.0016(5)
F3 0.0473(6) 0.0246(5) 0.0567(6) 0.0087(4) -0.0241(5) -0.0141(4)
N3 0.0304(6) 0.0180(5) 0.0177(5) -0.0070(4) 0.0021(4) -0.0064(4)
C3 0.0233(6) 0.0181(6) 0.0179(6) -0.0040(5) -0.0008(5) -0.0025(5)
F4 0.0256(4) 0.0239(4) 0.0267(4) -0.0011(3) -0.0080(3) -0.0079(3)
N4 0.0254(6) 0.0265(6) 0.0205(6) -0.0074(5) 0.0039(5) 0.0002(5)
C4 0.0174(6) 0.0189(6) 0.0168(6) -0.0054(5) -0.0017(4) 0.0008(5)
F5 0.0273(4) 0.0193(4) 0.0272(4) -0.0061(3) -0.0007(3) -0.0086(3)
N5 0.0235(6) 0.0312(6) 0.0202(6) -0.0061(5) -0.0004(4) -0.0132(5)
C5 0.0234(6) 0.0179(6) 0.0203(6) -0.0053(5) -0.0010(5) -0.0029(5)
F6 0.0271(4) 0.0264(4) 0.0244(4) -0.0069(3) 0.0051(3) -0.0110(3)
N6 0.0217(5) 0.0245(6) 0.0194(5) -0.0044(4) -0.0012(4) -0.0091(4)
C6 0.0180(6) 0.0186(6) 0.0174(6) -0.0053(5) -0.0013(4) 0.0002(5)
C7 0.0186(6) 0.0221(6) 0.0179(6) -0.0074(5) -0.0001(5) -0.0002(5)
C8 0.0234(6) 0.0249(7) 0.0206(6) -0.0099(5) -0.0001(5) -0.0052(5)
C9 0.0220(6) 0.0258(7) 0.0205(6) -0.0062(5) 0.0012(5) -0.0043(5)
C10 0.0177(6) 0.0307(7) 0.0193(6) -0.0086(5) -0.0011(5) 0.0026(5)
C11 0.0258(7) 0.0297(7) 0.0229(7) -0.0148(6) -0.0044(5) 0.0014(5)
C12 0.0235(6) 0.0220(6) 0.0243(7) -0.0102(5) -0.0013(5) -0.0012(5)
C13 0.0271(7) 0.0391(8) 0.0190(7) -0.0092(6) -0.0016(5) 0.0001(6)
C14 0.0346(8) 0.0445(9) 0.0221(7) -0.0146(6) -0.0005(6) -0.0051(7)
C15 0.0318(8) 0.0649(12) 0.0281(8) -0.0185(8) -0.0005(6) -0.0195(8)
C16 0.0242(7) 0.0492(9) 0.0235(7) -0.0122(6) 0.0027(5) -0.0136(6)
C17 0.0202(6) 0.0229(6) 0.0204(6) -0.0084(5) 0.0009(5) -0.0019(5)
C18 0.0199(6) 0.0230(6) 0.0236(6) -0.0065(5) 0.0004(5) -0.0018(5)
C19 0.0175(6) 0.0223(6) 0.0209(6) -0.0072(5) 0.0006(5) -0.0029(5)
C20 0.0156(6) 0.0202(6) 0.0203(6) -0.0043(5) -0.0025(5) -0.0003(5)
C21 0.0213(6) 0.0217(6) 0.0242(7) -0.0064(5) -0.0029(5) -0.0031(5)
C22 0.0210(6) 0.0222(6) 0.0259(7) -0.0022(5) -0.0011(5) -0.0035(5)
C23 0.0193(6) 0.0265(7) 0.0229(7) -0.0049(5) 0.0001(5) 0.0016(5)
C24 0.0266(7) 0.0246(7) 0.0241(7) -0.0103(5) -0.0017(5) 0.0019(5)
C25 0.0224(6) 0.0180(6) 0.0254(7) -0.0064(5) -0.0011(5) -0.0009(5)
C26 0.0305(8) 0.0395(9) 0.0238(7) -0.0055(6) 0.0030(6) -0.0015(6)

loop_
_atom_type_symbol
_atom_type_description
_atom_type_scat_dispersion_real
_atom_type_scat_dispersion_imag
_atom_type_scat_source
C C 0.0033 0.0016 'International Tables Vol C Tables 4.2.6.8 and 6.1.1.4'
H H 0.0000 0.0000 'International Tables Vol C Tables 4.2.6.8 and 6.1.1.4'
N N 0.0061 0.0033 'International Tables Vol C Tables 4.2.6.8 and 6.1.1.4'
O O 0.0106 0.0060 'International Tables Vol C Tables 4.2.6.8 and 6.1.1.4'
F F 0.0171 0.0103 'International Tables Vol C Tables 4.2.6.8 and 6.1.1.4'
Si Si 0.0817 0.0704 'International Tables Vol C Tables 4.2.6.8 and 6.1.1.4'

loop_
_geom_angle_atom_site_label_1
_geom_angle_atom_site_label_2
_geom_angle_atom_site_label_3
_geom_angle
_geom_angle_site_symmetry_1
_geom_angle_site_symmetry_3
F3 Si1 F3 180.00(7) . 2_466
F3 Si1 F1 90.01(7) . 2_466
F3 Si1 F1 89.99(7) 2_466 2_466
F3 Si1 F1 89.99(7) . .
F3 Si1 F1 90.01(7) 2_466 .
F1 Si1 F1 180.0 2_466 .
F3 Si1 F2 90.73(5) . 2_466
F3 Si1 F2 89.27(5) 2_466 2_466
F1 Si1 F2 90.32(5) 2_466 2_466
F1 Si1 F2 89.68(5) . 2_466
F3 Si1 F2 89.27(5) . .
F3 Si1 F2 90.73(5) 2_466 .
F1 Si1 F2 89.68(5) 2_466 .
F1 Si1 F2 90.32(5) . .
F2 Si1 F2 180.00(7) 2_466 .
C5 N1 C1 123.69(12) . .
N1 C1 C2 118.27(12) . .
F5 Si2 F5 180.00(5) 2_467 .
F5 Si2 F6 90.75(5) 2_467 .
F5 Si2 F6 89.25(5) . .
F5 Si2 F6 89.25(5) 2_467 2_467
F5 Si2 F6 90.75(5) . 2_467
F6 Si2 F6 180.0 . 2_467
F5 Si2 F4 89.68(5) 2_467 2_467
F5 Si2 F4 90.32(5) . 2_467
F6 Si2 F4 89.98(5) . 2_467
F6 Si2 F4 90.02(5) 2_467 2_467
F5 Si2 F4 90.32(5) 2_467 .
F5 Si2 F4 89.68(5) . .
F6 Si2 F4 90.02(5) . .
F6 Si2 F4 89.98(5) 2_467 .
F4 Si2 F4 180.000(2) 2_467 .
C4 N2 C6 125.74(11) . .
C1 C2 C3 120.61(13) . .
C6 N3 C7 126.63(11) . .
C2 C3 C4 119.59(12) . .
C14 N4 C18 123.44(13) . .
N2 C4 C5 116.70(12) . .
N2 C4 C3 125.57(11) . .
C5 C4 C3 117.73(12) . .
C17 N5 C19 126.17(12) . .
N1 C5 C4 120.10(12) . .
C19 N6 C20 126.10(11) . .
O1 C6 N3 124.77(12) . .
O1 C6 N2 123.01(12) . .
N3 C6 N2 112.21(11) . .
C12 C7 C8 118.69(12) . .
C12 C7 N3 116.69(12) . .
C8 C7 N3 124.62(12) . .
C9 C8 C7 119.58(13) . .
C10 C9 C8 122.25(13) . .
C9 C10 C11 117.45(12) . .
C9 C10 C13 121.61(13) . .
C11 C10 C13 120.93(13) . .
C12 C11 C10 121.11(13) . .
C11 C12 C7 120.89(13) . .
N4 C14 C15 118.23(14) . .
C14 C15 C16 120.97(15) . .
C15 C16 C17 119.33(13) . .
N5 C17 C18 116.83(12) . .
N5 C17 C16 125.34(12) . .
C18 C17 C16 117.81(13) . .
N4 C18 C17 120.22(13) . .
O2 C19 N6 125.37(12) . .
O2 C19 N5 123.22(13) . .
N6 C19 N5 111.41(11) . .
C25 C20 C21 118.98(12) . .
C25 C20 N6 117.14(12) . .
C21 C20 N6 123.85(13) . .
C22 C21 C20 119.47(13) . .
C21 C22 C23 122.22(13) . .
C22 C23 C24 117.62(13) . .
C22 C23 C26 121.46(13) . .
C24 C23 C26 120.92(14) . .
C25 C24 C23 120.90(14) . .
C24 C25 C20 120.79(13) . .

loop_
_geom_bond_atom_site_label_1
_geom_bond_atom_site_label_2
_geom_bond_distance
_geom_bond_site_symmetry_2
Si1 F3 1.6742(11) .
Si1 F3 1.6742(11) 2_466
Si1 F1 1.6781(10) 2_466
Si1 F1 1.6781(10) .
Si1 F2 1.6843(9) 2_466
Si1 F2 1.6843(9) .
O1 C6 1.2178(16) .
N1 C5 1.3355(18) .
N1 C1 1.3360(18) .
C1 C2 1.3730(19) .
Si2 F5 1.6781(8) 2_467
Si2 F5 1.6781(8) .
Si2 F6 1.6820(10) .
Si2 F6 1.6820(10) 2_467
Si2 F4 1.7071(10) 2_467
Si2 F4 1.7071(10) .
O2 C19 1.2214(16) .
N2 C4 1.3888(17) .
N2 C6 1.3890(17) .
C2 C3 1.3868(19) .
N3 C6 1.3639(17) .
N3 C7 1.4147(17) .
C3 C4 1.3967(19) .
N4 C14 1.333(2) .
N4 C18 1.3375(19) .
C4 C5 1.3913(18) .
N5 C17 1.3815(18) .
N5 C19 1.3914(17) .
N6 C19 1.3609(18) .
N6 C20 1.4131(17) .
C7 C12 1.3943(19) .
C7 C8 1.3956(19) .
C8 C9 1.3947(19) .
C9 C10 1.388(2) .
C10 C11 1.397(2) .
C10 C13 1.5063(19) .
C11 C12 1.3872(19) .
C14 C15 1.373(2) .
C15 C16 1.382(2) .
C16 C17 1.396(2) .
C17 C18 1.3892(19) .
C20 C25 1.392(2) .
C20 C21 1.3966(19) .
C21 C22 1.3907(19) .
C22 C23 1.391(2) .
C23 C24 1.396(2) .
C23 C26 1.511(2) .
C24 C25 1.3902(19) .

loop_
_geom_hbond_atom_site_label_D
_geom_hbond_atom_site_label_H
_geom_hbond_atom_site_label_A
_geom_hbond_distance_DH
_geom_hbond_distance_HA
_geom_hbond_distance_DA
_geom_hbond_angle_DHA
_geom_hbond_site_symmetry_A
N1 H1N F4 0.90(2) 1.86(2) 2.7327(17) 161.9(18) 2_467
N1 H1N F5 0.90(2) 2.37(2) 2.9739(17) 124.5(16) .
N2 H2N F1 0.88 2.37 3.1795(18) 153.7 .
N2 H2N F2 0.88 2.55 3.2248(16) 134.4 .
N2 H2N F3 0.88 2.37 3.1347(17) 145.0 .
N3 H3N F3 0.88 2.02 2.8168(17) 150.5 .
N4 H4N F1 0.92(2) 2.00(2) 2.8023(18) 145.9(18) 2_467
N4 H4N F2 0.92(2) 2.07(2) 2.8277(16) 138.7(17) 1_556
N5 H5N F4 0.88 2.13 2.9681(17) 158.8 .
N5 H5N F5 0.88 2.42 3.0550(15) 129.0 .
N6 H6N F6 0.88 1.96 2.8291(16) 169.1 .
